data_4064664
loop_
_publ_author_name
'Oertel, Anna Magdalena'
'Freudenreich, Julien'
'Gein, Jordan'
'Ritleng, Vincent'
'Veiros, Luis F.'
'Chetcuti, Michael J.'

_publ_section_title
;
 Intramolecular Nitrile C--H Bond Activation in Nickel NHC Complexes: A
 Route to New Nickelacycles
;
_journal_issue 12
_journal_name_full Organometallics
_journal_page_first 3400
_journal_paper_doi 10.1021/om200246k
_journal_volume 30
_journal_year 2011
_chemical_formula_moiety 'C23 H27 N3 Ni'
_chemical_formula_sum 'C23 H27 N3 Ni'
_chemical_formula_weight 404.19
_chemical_name_systematic
;
 ?
;
_space_group_IT_number 14
_symmetry_cell_setting monoclinic
_symmetry_space_group_name_Hall '-P 2ybc'
_symmetry_space_group_name_H-M 'P 1 21/c 1'
_atom_sites_solution_hydrogens geom
_atom_sites_solution_primary direct
_atom_sites_solution_secondary difmap
_audit_creation_method SHELXL-97
_audit_update_record
;
2010-05-05 # Formatted by publCIF
;
_cell_angle_alpha 90.00
_cell_angle_beta 107.026(2)
_cell_angle_gamma 90.00
_cell_formula_units_Z 4
_cell_length_a 11.6933(5)
_cell_length_b 10.5431(5)
_cell_length_c 16.9450(8)
_cell_measurement_reflns_used 38330
_cell_measurement_temperature 173(2)
_cell_measurement_theta_max 27.485
_cell_measurement_theta_min 0.998
_cell_volume 1997.48(16)
_computing_cell_refinement 'Denzo (Nonius B.V., 1998)'
_computing_data_collection 'Collect (Nonius B.V., 1998)'
_computing_data_reduction 'Denzo (Nonius B.V., 1998)'
_computing_molecular_graphics 'PLATON 98 (Spek, 1998)'
_computing_publication_material 'SHELXL-97 (Sheldrick, 1997)'
_computing_structure_refinement 'SHELXL-97 (Sheldrick, 1997)'
_computing_structure_solution 'SHELXS-97 (Sheldrick, 1997)'
_diffrn_ambient_temperature 173(2)
_diffrn_measured_fraction_theta_full 0.993
_diffrn_measured_fraction_theta_max 0.993
_diffrn_measurement_device_type KappaCCD
_diffrn_measurement_method 'phi and omega scans'
_diffrn_radiation_monochromator graphite
_diffrn_radiation_source 'fine-focus sealed tube'
_diffrn_radiation_type MoK\a
_diffrn_radiation_wavelength 0.71073
_diffrn_reflns_av_R_equivalents 0.0525
_diffrn_reflns_av_sigmaI/netI 0.0377
_diffrn_reflns_limit_h_max 15
_diffrn_reflns_limit_h_min -15
_diffrn_reflns_limit_k_max 13
_diffrn_reflns_limit_k_min -13
_diffrn_reflns_limit_l_max 18
_diffrn_reflns_limit_l_min -21
_diffrn_reflns_number 18673
_diffrn_reflns_theta_full 27.47
_diffrn_reflns_theta_max 27.47
_diffrn_reflns_theta_min 1.82
_exptl_absorpt_coefficient_mu 0.983
_exptl_absorpt_correction_T_max 0.85785
_exptl_absorpt_correction_T_min 0.56588
_exptl_absorpt_correction_type multi-scan
_exptl_absorpt_process_details 'MULscanABS in PLATON (Spek, 2003)'
_exptl_crystal_colour brown
_exptl_crystal_density_diffrn 1.344
_exptl_crystal_density_method 'not measured'
_exptl_crystal_description prism
_exptl_crystal_F_000 856
_exptl_crystal_size_max 0.50
_exptl_crystal_size_mid 0.50
_exptl_crystal_size_min 0.30
_refine_diff_density_max 2.011
_refine_diff_density_min -1.273
_refine_diff_density_rms 0.112
_refine_ls_extinction_method none
_refine_ls_goodness_of_fit_ref 1.041
_refine_ls_hydrogen_treatment constr
_refine_ls_matrix_type full
_refine_ls_number_parameters 229
_refine_ls_number_reflns 4539
_refine_ls_number_restraints 0
_refine_ls_restrained_S_all 1.041
_refine_ls_R_factor_all 0.0876
_refine_ls_R_factor_gt 0.0713
_refine_ls_shift/su_max 0.000
_refine_ls_shift/su_mean 0.000
_refine_ls_structure_factor_coef Fsqd
_refine_ls_weighting_details 'calc w=1/[\s^2^(Fo^2^)+(0.1072P)^2^+4.6739P] where P=(Fo^2^+2Fc^2^)/3'
_refine_ls_weighting_scheme calc
_refine_ls_wR_factor_gt 0.1913
_refine_ls_wR_factor_ref 0.2069
_reflns_number_gt 3617
_reflns_number_total 4539
_reflns_threshold_expression I>2sigma(I)
_cod_data_source_file om200246k_si_002.cif
_cod_data_source_block chet27
_cod_depositor_comments
;
The following automatic conversions were performed:

'_symmetry_cell_setting' value 'Monoclinic' changed to 'monoclinic'
according to /home/saulius/struct/CIF-dictionaries/cif_core.dic
dictionary named 'cif_core.dic' version 2.4.1 from 2010-06-29.

Automatic conversion script
Id: cif_fix_values 1715 2011-07-08 13:25:40Z adriana 
;
_cod_original_sg_symbol_H-M 'P 21/c'
_cod_database_code 4064664

loop_
_symmetry_equiv_pos_as_xyz
'x, y, z'
'-x, y+1/2, -z+1/2'
'-x, -y, -z'
'x, -y-1/2, z-1/2'

loop_
_atom_site_label
_atom_site_type_symbol
_atom_site_fract_x
_atom_site_fract_y
_atom_site_fract_z
_atom_site_U_iso_or_equiv
_atom_site_adp_type
_atom_site_occupancy
_atom_site_symmetry_multiplicity
_atom_site_calc_flag
_atom_site_refinement_flags
C1 C 0.7608(3) 0.3859(4) 0.4009(2) 0.0335(8) Uani 1 1 d .
C2 C 0.6093(4) 0.5115(5) 0.4133(3) 0.0485(10) Uani 1 1 d .
H2 H 0.5458 0.5713 0.4003 0.058 Uiso 1 1 calc R
C3 C 0.6514(4) 0.4488(5) 0.4842(3) 0.0478(10) Uani 1 1 d .
H3 H 0.6233 0.4552 0.5312 0.057 Uiso 1 1 calc R
C4 C 0.6640(3) 0.5297(4) 0.2826(2) 0.0347(8) Uani 1 1 d .
C5 C 0.5842(3) 0.4765(4) 0.2129(2) 0.0388(9) Uani 1 1 d .
C6 C 0.5718(4) 0.5376(4) 0.1380(2) 0.0433(9) Uani 1 1 d .
H6 H 0.5192 0.5025 0.0891 0.052 Uiso 1 1 calc R
C7 C 0.6333(4) 0.6476(4) 0.1320(2) 0.0418(9) Uani 1 1 d .
C8 C 0.7106(4) 0.6978(4) 0.2034(3) 0.0406(9) Uani 1 1 d .
H8 H 0.7534 0.7733 0.2002 0.049 Uiso 1 1 calc R
C9 C 0.7269(4) 0.6400(4) 0.2797(2) 0.0386(8) Uani 1 1 d .
C10 C 0.5125(5) 0.3605(5) 0.2179(3) 0.0561(12) Uani 1 1 d .
H10A H 0.5663 0.2926 0.2460 0.084 Uiso 1 1 calc R
H10B H 0.4684 0.3328 0.1620 0.084 Uiso 1 1 calc R
H10C H 0.4559 0.3802 0.2488 0.084 Uiso 1 1 calc R
C11 C 0.6164(5) 0.7133(5) 0.0505(3) 0.0580(13) Uani 1 1 d .
H11A H 0.6409 0.6564 0.0127 0.087 Uiso 1 1 calc R
H11B H 0.6652 0.7904 0.0590 0.087 Uiso 1 1 calc R
H11C H 0.5319 0.7358 0.0268 0.087 Uiso 1 1 calc R
C12 C 0.8091(5) 0.6989(5) 0.3567(3) 0.0523(12) Uani 1 1 d .
H12A H 0.7616 0.7325 0.3910 0.078 Uiso 1 1 calc R
H12B H 0.8544 0.7680 0.3413 0.078 Uiso 1 1 calc R
H12C H 0.8646 0.6344 0.3877 0.078 Uiso 1 1 calc R
C13 C 0.8135(4) 0.2922(4) 0.5432(2) 0.0450(10) Uani 1 1 d .
H13A H 0.8108 0.3286 0.5965 0.054 Uiso 1 1 calc R
H13B H 0.8979 0.2935 0.5426 0.054 Uiso 1 1 calc R
C14 C 0.7719(7) 0.1553(5) 0.5388(4) 0.0758(9) Uani 1 1 d .
H14A H 0.7829 0.1238 0.5956 0.091 Uiso 1 1 calc R
H14B H 0.6853 0.1521 0.5092 0.091 Uiso 1 1 calc R
C15 C 0.8369(7) 0.0685(6) 0.4962(3) 0.0758(9) Uani 1 1 d .
H15A H 0.9192 0.1022 0.5073 0.091 Uiso 1 1 calc R
H15B H 0.8440 -0.0146 0.5244 0.091 Uiso 1 1 calc R
C16 C 0.7925(7) 0.0425(6) 0.4058(3) 0.0758(9) Uani 1 1 d .
H16A H 0.8534 -0.0108 0.3917 0.091 Uiso 1 1 calc R
H16B H 0.7197 -0.0102 0.3964 0.091 Uiso 1 1 calc R
C17 C 0.7645(7) 0.1419(6) 0.3480(3) 0.0758(9) Uani 1 1 d .
H17 H 0.6896 0.1774 0.3564 0.091 Uiso 1 1 calc R
C18 C 0.7276(4) 0.1111(5) 0.2611(3) 0.0523(11) Uani 1 1 d .
C19 C 1.0598(5) 0.2743(6) 0.4103(4) 0.0656(15) Uani 1 1 d .
H19 H 1.1018 0.2370 0.4617 0.079 Uiso 1 1 calc R
C20 C 1.0175(6) 0.2121(6) 0.3382(4) 0.0730(17) Uani 1 1 d .
H20 H 1.0218 0.1228 0.3323 0.088 Uiso 1 1 calc R
C21 C 0.9660(5) 0.2963(8) 0.2727(3) 0.083(2) Uani 1 1 d .
H21 H 0.9333 0.2776 0.2157 0.100 Uiso 1 1 calc R
C22 C 0.9752(5) 0.4184(6) 0.3136(5) 0.080(2) Uani 1 1 d .
H22 H 0.9476 0.4978 0.2888 0.096 Uiso 1 1 calc R
C23 C 1.0332(5) 0.3952(6) 0.3976(4) 0.0618(14) Uani 1 1 d .
H23 H 1.0508 0.4583 0.4395 0.074 Uiso 1 1 calc R
N1 N 0.6764(3) 0.4723(3) 0.36204(19) 0.0366(7) Uani 1 1 d .
N2 N 0.7431(3) 0.3732(3) 0.47633(19) 0.0390(8) Uani 1 1 d .
N3 N 0.6940(5) 0.0860(5) 0.1936(3) 0.0735(15) Uani 1 1 d .
Ni1 Ni 0.86855(5) 0.29416(5) 0.36094(3) 0.0360(2) Uani 1 1 d .

loop_
_atom_site_aniso_label
_atom_site_aniso_U_11
_atom_site_aniso_U_22
_atom_site_aniso_U_33
_atom_site_aniso_U_23
_atom_site_aniso_U_13
_atom_site_aniso_U_12
C1 0.0382(19) 0.039(2) 0.0210(15) 0.0012(14) 0.0048(14) -0.0122(16)
C2 0.052(2) 0.060(3) 0.040(2) 0.000(2) 0.0222(19) 0.005(2)
C3 0.053(2) 0.064(3) 0.033(2) -0.0011(19) 0.0215(18) -0.003(2)
C4 0.0366(18) 0.044(2) 0.0241(17) 0.0045(15) 0.0097(14) 0.0022(16)
C5 0.0366(19) 0.044(2) 0.0326(19) 0.0048(16) 0.0047(15) -0.0011(17)
C6 0.046(2) 0.049(2) 0.0294(19) 0.0027(17) 0.0022(16) -0.0037(19)
C7 0.042(2) 0.049(2) 0.033(2) 0.0105(17) 0.0095(17) 0.0056(18)
C8 0.041(2) 0.042(2) 0.038(2) 0.0048(17) 0.0115(17) -0.0030(17)
C9 0.039(2) 0.043(2) 0.0325(19) -0.0025(16) 0.0088(16) 0.0006(17)
C10 0.060(3) 0.056(3) 0.043(2) 0.007(2) 0.001(2) -0.018(2)
C11 0.058(3) 0.072(3) 0.040(2) 0.022(2) 0.008(2) -0.001(2)
C12 0.061(3) 0.053(3) 0.038(2) -0.0049(19) 0.008(2) -0.012(2)
C13 0.060(3) 0.047(2) 0.0228(18) 0.0028(16) 0.0039(17) -0.0051(19)
C14 0.120(3) 0.0529(16) 0.0495(15) 0.0035(12) 0.0177(16) -0.0179(16)
C15 0.120(3) 0.0529(16) 0.0495(15) 0.0035(12) 0.0177(16) -0.0179(16)
C16 0.120(3) 0.0529(16) 0.0495(15) 0.0035(12) 0.0177(16) -0.0179(16)
C17 0.120(3) 0.0529(16) 0.0495(15) 0.0035(12) 0.0177(16) -0.0179(16)
C18 0.060(3) 0.051(3) 0.045(3) -0.010(2) 0.014(2) -0.017(2)
C19 0.052(3) 0.088(4) 0.053(3) -0.002(3) 0.010(2) 0.011(3)
C20 0.093(4) 0.067(4) 0.067(4) -0.008(3) 0.036(3) 0.024(3)
C21 0.055(3) 0.167(8) 0.033(2) -0.013(3) 0.021(2) -0.008(4)
C22 0.053(3) 0.072(4) 0.134(6) 0.054(4) 0.056(4) 0.015(3)
C23 0.058(3) 0.068(4) 0.065(3) -0.013(3) 0.028(3) -0.022(3)
N1 0.0364(16) 0.0492(19) 0.0260(15) 0.0022(14) 0.0120(12) -0.0022(14)
N2 0.0470(18) 0.0472(19) 0.0229(15) 0.0017(13) 0.0103(13) -0.0090(15)
N3 0.080(3) 0.103(4) 0.044(2) -0.026(2) 0.028(2) -0.036(3)
Ni1 0.0424(3) 0.0356(3) 0.0285(3) -0.00206(19) 0.0079(2) -0.0060(2)

loop_
_atom_type_symbol
_atom_type_description
_atom_type_scat_dispersion_real
_atom_type_scat_dispersion_imag
_atom_type_scat_source
C C 0.0033 0.0016 'International Tables Vol C Tables 4.2.6.8 and 6.1.1.4'
H H 0.0000 0.0000 'International Tables Vol C Tables 4.2.6.8 and 6.1.1.4'
N N 0.0061 0.0033 'International Tables Vol C Tables 4.2.6.8 and 6.1.1.4'
Ni Ni 0.3393 1.1124 'International Tables Vol C Tables 4.2.6.8 and 6.1.1.4'

loop_
_geom_angle_atom_site_label_1
_geom_angle_atom_site_label_2
_geom_angle_atom_site_label_3
_geom_angle
N2 C1 N1 103.4(3)
N2 C1 Ni1 126.5(3)
N1 C1 Ni1 129.9(3)
C3 C2 N1 106.7(4)
C3 C2 H2 126.6
N1 C2 H2 126.6
C2 C3 N2 107.1(4)
C2 C3 H3 126.5
N2 C3 H3 126.5
C9 C4 C5 122.7(3)
C9 C4 N1 118.4(3)
C5 C4 N1 118.8(4)
C4 C5 C6 116.9(4)
C4 C5 C10 121.9(4)
C6 C5 C10 121.2(4)
C7 C6 C5 122.5(4)
C7 C6 H6 118.8
C5 C6 H6 118.8
C6 C7 C8 118.4(4)
C6 C7 C11 121.4(4)
C8 C7 C11 120.1(4)
C7 C8 C9 121.4(4)
C7 C8 H8 119.3
C9 C8 H8 119.3
C4 C9 C8 118.2(4)
C4 C9 C12 121.7(4)
C8 C9 C12 120.1(4)
C5 C10 H10A 109.5
C5 C10 H10B 109.5
H10A C10 H10B 109.5
C5 C10 H10C 109.5
H10A C10 H10C 109.5
H10B C10 H10C 109.5
C7 C11 H11A 109.5
C7 C11 H11B 109.5
H11A C11 H11B 109.5
C7 C11 H11C 109.5
H11A C11 H11C 109.5
H11B C11 H11C 109.5
C9 C12 H12A 109.5
C9 C12 H12B 109.5
H12A C12 H12B 109.5
C9 C12 H12C 109.5
H12A C12 H12C 109.5
H12B C12 H12C 109.5
N2 C13 C14 114.6(4)
N2 C13 H13A 108.6
C14 C13 H13A 108.6
N2 C13 H13B 108.6
C14 C13 H13B 108.6
H13A C13 H13B 107.6
C15 C14 C13 113.8(5)
C15 C14 H14A 108.8
C13 C14 H14A 108.8
C15 C14 H14B 108.8
C13 C14 H14B 108.8
H14A C14 H14B 107.7
C16 C15 C14 122.1(6)
C16 C15 H15A 106.8
C14 C15 H15A 106.8
C16 C15 H15B 106.8
C14 C15 H15B 106.8
H15A C15 H15B 106.6
C17 C16 C15 121.2(5)
C17 C16 H16A 107.0
C15 C16 H16A 107.0
C17 C16 H16B 107.0
C15 C16 H16B 107.0
H16A C16 H16B 106.8
C16 C17 C18 118.8(5)
C16 C17 Ni1 121.0(5)
C18 C17 Ni1 106.5(4)
C16 C17 H17 102.4
C18 C17 H17 102.4
Ni1 C17 H17 102.4
N3 C18 C17 177.0(6)
C23 C19 C20 108.5(6)
C23 C19 Ni1 70.9(3)
C20 C19 Ni1 68.4(4)
C23 C19 H19 125.7
C20 C19 H19 125.7
Ni1 C19 H19 126.5
C19 C20 C21 111.5(6)
C19 C20 Ni1 74.6(3)
C21 C20 Ni1 72.3(3)
C19 C20 H20 124.2
C21 C20 H20 124.2
Ni1 C20 H20 120.4
C20 C21 C22 103.1(5)
C20 C21 Ni1 68.5(3)
C22 C21 Ni1 69.7(3)
C20 C21 H21 128.5
C22 C21 H21 128.5
Ni1 C21 H21 125.0
C23 C22 C21 106.0(5)
C23 C22 Ni1 70.9(3)
C21 C22 Ni1 70.3(3)
C23 C22 H22 127.0
C21 C22 H22 127.0
Ni1 C22 H22 123.4
C19 C23 C22 110.8(5)
C19 C23 Ni1 73.3(3)
C22 C23 Ni1 70.4(3)
C19 C23 H23 124.6
C22 C23 H23 124.6
Ni1 C23 H23 123.2
C1 N1 C2 110.9(3)
C1 N1 C4 126.2(3)
C2 N1 C4 122.4(4)
C1 N2 C3 111.8(3)
C1 N2 C13 125.4(4)
C3 N2 C13 122.8(3)
C1 Ni1 C17 90.1(3)
C1 Ni1 C20 167.0(2)
C17 Ni1 C20 99.4(3)
C1 Ni1 C22 110.6(2)
C17 Ni1 C22 150.0(3)
C20 Ni1 C22 64.5(2)
C1 Ni1 C23 106.5(2)
C17 Ni1 C23 155.4(3)
C20 Ni1 C23 61.8(3)
C22 Ni1 C23 38.7(3)
C1 Ni1 C21 143.8(3)
C17 Ni1 C21 111.6(3)
C20 Ni1 C21 39.2(3)
C22 Ni1 C21 39.9(3)
C23 Ni1 C21 64.9(2)
C1 Ni1 C19 130.06(19)
C17 Ni1 C19 119.7(3)
C20 Ni1 C19 37.0(2)
C22 Ni1 C19 63.2(2)
C23 Ni1 C19 35.8(2)
C21 Ni1 C19 64.3(2)

loop_
_geom_bond_atom_site_label_1
_geom_bond_atom_site_label_2
_geom_bond_distance
C1 N2 1.360(5)
C1 N1 1.362(5)
C1 Ni1 1.866(4)
C2 C3 1.332(6)
C2 N1 1.393(5)
C2 H2 0.9500
C3 N2 1.373(6)
C3 H3 0.9500
C4 C9 1.384(6)
C4 C5 1.391(5)
C4 N1 1.444(5)
C5 C6 1.394(6)
C5 C10 1.499(6)
C6 C7 1.383(6)
C6 H6 0.9500
C7 C8 1.387(6)
C7 C11 1.505(6)
C8 C9 1.390(6)
C8 H8 0.9500
C9 C12 1.509(6)
C10 H10A 0.9800
C10 H10B 0.9800
C10 H10C 0.9800
C11 H11A 0.9800
C11 H11B 0.9800
C11 H11C 0.9800
C12 H12A 0.9800
C12 H12B 0.9800
C12 H12C 0.9800
C13 N2 1.465(5)
C13 C14 1.518(7)
C13 H13A 0.9900
C13 H13B 0.9900
C14 C15 1.503(9)
C14 H14A 0.9900
C14 H14B 0.9900
C15 C16 1.491(8)
C15 H15A 0.9900
C15 H15B 0.9900
C16 C17 1.406(8)
C16 H16A 0.9900
C16 H16B 0.9900
C17 C18 1.446(7)
C17 Ni1 1.987(6)
C17 H17 1.0000
C18 N3 1.127(6)
C19 C23 1.315(8)
C19 C20 1.346(9)
C19 Ni1 2.156(5)
C19 H19 0.9500
C20 C21 1.412(9)
C20 Ni1 2.079(6)
C20 H20 0.9500
C21 C22 1.452(10)
C21 Ni1 2.129(5)
C21 H21 0.9500
C22 C23 1.407(9)
C22 Ni1 2.121(5)
C22 H22 0.9500
C23 Ni1 2.128(5)
C23 H23 0.9500

loop_
_geom_torsion_atom_site_label_1
_geom_torsion_atom_site_label_2
_geom_torsion_atom_site_label_3
_geom_torsion_atom_site_label_4
_geom_torsion
N1 C2 C3 N2 0.3(5)
C9 C4 C5 C6 1.8(6)
N1 C4 C5 C6 177.7(4)
C9 C4 C5 C10 -177.0(4)
N1 C4 C5 C10 -1.0(6)
C4 C5 C6 C7 -1.3(6)
C10 C5 C6 C7 177.4(4)
C5 C6 C7 C8 0.5(7)
C5 C6 C7 C11 -178.7(4)
C6 C7 C8 C9 0.0(7)
C11 C7 C8 C9 179.2(4)
C5 C4 C9 C8 -1.3(6)
N1 C4 C9 C8 -177.3(4)
C5 C4 C9 C12 177.4(4)
N1 C4 C9 C12 1.4(6)
C7 C8 C9 C4 0.4(6)
C7 C8 C9 C12 -178.3(4)
N2 C13 C14 C15 94.4(6)
C13 C14 C15 C16 -91.6(7)
C14 C15 C16 C17 52.3(10)
C15 C16 C17 C18 176.9(6)
C15 C16 C17 Ni1 41.8(10)
C23 C19 C20 C21 3.7(8)
Ni1 C19 C20 C21 63.5(5)
C23 C19 C20 Ni1 -59.8(4)
C19 C20 C21 C22 -3.2(7)
Ni1 C20 C21 C22 61.7(4)
C19 C20 C21 Ni1 -64.9(5)
C20 C21 C22 C23 1.5(6)
Ni1 C21 C22 C23 62.4(3)
C20 C21 C22 Ni1 -60.8(4)
C20 C19 C23 C22 -2.5(7)
Ni1 C19 C23 C22 -60.8(4)
C20 C19 C23 Ni1 58.2(5)
C21 C22 C23 C19 0.5(6)
Ni1 C22 C23 C19 62.5(4)
C21 C22 C23 Ni1 -62.0(4)
N2 C1 N1 C2 0.2(4)
Ni1 C1 N1 C2 175.7(3)
N2 C1 N1 C4 173.2(4)
Ni1 C1 N1 C4 -11.3(6)
C3 C2 N1 C1 -0.4(5)
C3 C2 N1 C4 -173.7(4)
C9 C4 N1 C1 -88.4(5)
C5 C4 N1 C1 95.4(5)
C9 C4 N1 C2 83.8(5)
C5 C4 N1 C2 -92.3(5)
N1 C1 N2 C3 0.0(4)
Ni1 C1 N2 C3 -175.7(3)
N1 C1 N2 C13 -178.6(4)
Ni1 C1 N2 C13 5.7(6)
C2 C3 N2 C1 -0.2(5)
C2 C3 N2 C13 178.4(4)
C14 C13 N2 C1 -85.3(6)
C14 C13 N2 C3 96.2(5)
N2 C1 Ni1 C17 73.1(4)
N1 C1 Ni1 C17 -101.4(4)
N2 C1 Ni1 C20 -63.7(11)
N1 C1 Ni1 C20 121.7(9)
N2 C1 Ni1 C22 -129.1(4)
N1 C1 Ni1 C22 56.3(4)
N2 C1 Ni1 C23 -88.5(4)
N1 C1 Ni1 C23 97.0(4)
N2 C1 Ni1 C21 -158.3(4)
N1 C1 Ni1 C21 27.2(5)
N2 C1 Ni1 C19 -57.4(4)
N1 C1 Ni1 C19 128.0(4)
C16 C17 Ni1 C1 -101.9(6)
C18 C17 Ni1 C1 118.2(5)
C16 C17 Ni1 C20 69.1(6)
C18 C17 Ni1 C20 -70.8(5)
C16 C17 Ni1 C22 123.2(6)
C18 C17 Ni1 C22 -16.7(9)
C16 C17 Ni1 C23 31.4(10)
C18 C17 Ni1 C23 -108.5(6)
C16 C17 Ni1 C21 107.9(6)
C18 C17 Ni1 C21 -32.0(6)
C16 C17 Ni1 C19 36.0(7)
C18 C17 Ni1 C19 -103.8(5)
C19 C20 Ni1 C1 8.0(12)
C21 C20 Ni1 C1 -111.1(9)
C19 C20 Ni1 C17 -128.1(4)
C21 C20 Ni1 C17 112.8(4)
C19 C20 Ni1 C22 78.6(5)
C21 C20 Ni1 C22 -40.6(4)
C19 C20 Ni1 C23 35.1(4)
C21 C20 Ni1 C23 -84.0(4)
C19 C20 Ni1 C21 119.1(6)
C21 C20 Ni1 C19 -119.1(6)
C23 C22 Ni1 C1 91.0(4)
C21 C22 Ni1 C1 -153.4(3)
C23 C22 Ni1 C17 -138.2(6)
C21 C22 Ni1 C17 -22.5(7)
C23 C22 Ni1 C20 -75.9(4)
C21 C22 Ni1 C20 39.8(4)
C21 C22 Ni1 C23 115.7(5)
C23 C22 Ni1 C21 -115.7(5)
C23 C22 Ni1 C19 -34.5(3)
C21 C22 Ni1 C19 81.1(4)
C19 C23 Ni1 C1 137.5(3)
C22 C23 Ni1 C1 -102.5(4)
C19 C23 Ni1 C17 6.9(7)
C22 C23 Ni1 C17 126.9(6)
C19 C23 Ni1 C20 -36.3(4)
C22 C23 Ni1 C20 83.7(4)
C19 C23 Ni1 C22 -120.0(5)
C19 C23 Ni1 C21 -80.3(4)
C22 C23 Ni1 C21 39.7(4)
C22 C23 Ni1 C19 120.0(5)
C20 C21 Ni1 C1 159.1(4)
C22 C21 Ni1 C1 45.2(5)
C20 C21 Ni1 C17 -78.0(5)
C22 C21 Ni1 C17 168.1(4)
C22 C21 Ni1 C20 -113.9(5)
C20 C21 Ni1 C22 113.9(5)
C20 C21 Ni1 C23 75.4(4)
C22 C21 Ni1 C23 -38.5(4)
C20 C21 Ni1 C19 35.7(4)
C22 C21 Ni1 C19 -78.2(4)
C23 C19 Ni1 C1 -57.8(4)
C20 C19 Ni1 C1 -177.7(4)
C23 C19 Ni1 C17 -176.7(4)
C20 C19 Ni1 C17 63.4(5)
C23 C19 Ni1 C20 119.9(6)
C23 C19 Ni1 C22 37.3(4)
C20 C19 Ni1 C22 -82.5(5)
C20 C19 Ni1 C23 -119.9(6)
C23 C19 Ni1 C21 82.1(4)
C20 C19 Ni1 C21 -37.8(4)
